data_7201211
loop_
_publ_author_name
'Allen, Charlotte'
'Haynes, Delia A.'
'Pask, Christopher M.'
'Rawson, Jeremy M.'

_publ_section_title
;
 Co-crystallisation of thiazyl radicals: preparation and crystal
 structure of [PhCNSSN][C6F5CNSSN]
;
_journal_issue 10
_journal_name_full CrystEngComm
_journal_page_first 2048
_journal_paper_doi 10.1039/b906225d
_journal_volume 11
_journal_year 2009
_chemical_formula_moiety 'C7 H5 N2 S2'
_chemical_formula_sum 'C7 H5 N2 S2'
_chemical_formula_weight 181.25
_chemical_name_common 4-phenyl-1,2,3,5-dithiadiazolyl
_chemical_name_systematic
;
?
;
_space_group_IT_number 19
_symmetry_cell_setting orthorhombic
_symmetry_space_group_name_Hall 'P 2ac 2ab'
_symmetry_space_group_name_H-M 'P 21 21 21'
_atom_sites_solution_hydrogens geom
_atom_sites_solution_primary direct
_atom_sites_solution_secondary difmap
_audit_creation_method SHELXL-97
_cell_angle_alpha 90.00
_cell_angle_beta 90.00
_cell_angle_gamma 90.00
_cell_formula_units_Z 16
_cell_length_a 15.9893(4)
_cell_length_b 32.8544(5)
_cell_length_c 5.69680(10)
_cell_measurement_reflns_used 47292
_cell_measurement_temperature 180(2)
_cell_measurement_theta_max 25.03
_cell_measurement_theta_min 1.02
_cell_volume 2992.64(10)
_computing_cell_refinement 'HKL Scalepack (Otwinowski & Minor 1997)'
_computing_data_collection 'Collect (Nonius BV, 1997-2000)'
_computing_data_reduction
;
HKL Denzo and Scalepack (Otwinowski & Minor 1997)
;
_computing_structure_refinement 'SHELXL-93 (Sheldrick, 1993)'
_computing_structure_solution teXsan
_diffrn_ambient_temperature 180(2)
_diffrn_detector_area_resol_mean 9
_diffrn_measured_fraction_theta_full 0.930
_diffrn_measured_fraction_theta_max 0.930
_diffrn_measurement_device '95mm CCD camera on \k-goniostat'
_diffrn_measurement_device_type KappaCCD
_diffrn_measurement_method CCD
_diffrn_radiation_monochromator 'horizonally mounted graphite crystal'
_diffrn_radiation_source 'fine-focus sealed tube'
_diffrn_radiation_type MoK\a
_diffrn_radiation_wavelength 0.71069
_diffrn_reflns_av_R_equivalents 0.0981
_diffrn_reflns_av_sigmaI/netI 0.1037
_diffrn_reflns_limit_h_max 15
_diffrn_reflns_limit_h_min -18
_diffrn_reflns_limit_k_max 30
_diffrn_reflns_limit_k_min -39
_diffrn_reflns_limit_l_max 6
_diffrn_reflns_limit_l_min -6
_diffrn_reflns_number 13393
_diffrn_reflns_theta_full 24.99
_diffrn_reflns_theta_max 24.99
_diffrn_reflns_theta_min 3.56
_exptl_absorpt_coefficient_mu 0.635
_exptl_absorpt_correction_T_max 1.118
_exptl_absorpt_correction_T_min 0.931
_exptl_absorpt_correction_type multi-scan
_exptl_absorpt_process_details
;
multi-scan from symmetry-related measurements (Blessing 1995)
;
_exptl_crystal_colour green-black
_exptl_crystal_density_diffrn 1.609
_exptl_crystal_density_method 'not measured'
_exptl_crystal_description needle
_exptl_crystal_F_000 1488
_exptl_crystal_size_max 0.18
_exptl_crystal_size_mid 0.16
_exptl_crystal_size_min 0.07
_refine_diff_density_max 0.301
_refine_diff_density_min -0.360
_refine_diff_density_rms 0.077
_refine_ls_abs_structure_details 'Flack H D (1983), Acta Cryst. A39, 876-881'
_refine_ls_abs_structure_Flack -0.04(9)
_refine_ls_extinction_method none
_refine_ls_goodness_of_fit_ref 1.024
_refine_ls_hydrogen_treatment constr
_refine_ls_matrix_type full
_refine_ls_number_parameters 397
_refine_ls_number_reflns 4656
_refine_ls_number_restraints 0
_refine_ls_restrained_S_all 1.024
_refine_ls_R_factor_all 0.0671
_refine_ls_R_factor_gt 0.0490
_refine_ls_shift/su_max 0.001
_refine_ls_shift/su_mean 0.000
_refine_ls_structure_factor_coef Fsqd
_refine_ls_weighting_details 'calc w=1/[\s^2^(Fo^2^)+(0.0459P)^2^+0.7341P] where P=(Fo^2^+2Fc^2^)/3'
_refine_ls_weighting_scheme calc
_refine_ls_wR_factor_gt 0.0929
_refine_ls_wR_factor_ref 0.0993
_reflns_number_gt 3839
_reflns_number_total 4656
_reflns_threshold_expression >2sigma(I)
_cod_data_source_file b906225d.txt
_cod_data_source_block 1
_cod_depositor_comments
;
The following automatic conversions were performed:
'_symmetry_cell_setting' value 'Orthorhombic' changed to 'orthorhombic'
according to '/home/saulius/struct/CIF-dictionaries/cif_core.dic'
dictionary named 'cif_core.dic' version 2.4.1 from 2010-06-29.

Automatic conversion script
Id: cif_fix_enum 1527 2010-12-29 10:47:43Z saulius 
;
_cod_original_sg_symbol_H-M P2(1)2(1)2(1)
_cod_database_code 7201211

loop_
_symmetry_equiv_pos_as_xyz
'x, y, z'
'-x+1/2, -y, z+1/2'
'x+1/2, -y+1/2, -z'
'-x, y+1/2, -z+1/2'

loop_
_atom_site_label
_atom_site_type_symbol
_atom_site_fract_x
_atom_site_fract_y
_atom_site_fract_z
_atom_site_U_iso_or_equiv
_atom_site_adp_type
_atom_site_occupancy
_atom_site_symmetry_multiplicity
_atom_site_calc_flag
_atom_site_refinement_flags
_atom_site_disorder_assembly
_atom_site_disorder_group
S21 S 0.14211(7) 0.82096(3) 0.0914(2) 0.0317(3) Uani 1 1 d . . .
S22 S 0.09855(8) 0.83800(3) 0.4230(2) 0.0331(3) Uani 1 1 d . . .
N21 N 0.1475(2) 0.86786(9) -0.0091(7) 0.0284(9) Uani 1 1 d . . .
N22 N 0.0951(2) 0.88636(9) 0.3643(7) 0.0262(9) Uani 1 1 d . . .
C21 C 0.1211(3) 0.89619(11) 0.1470(9) 0.0249(11) Uani 1 1 d . . .
C22 C 0.1238(3) 0.93979(11) 0.0758(8) 0.0236(10) Uani 1 1 d . . .
C23 C 0.1573(3) 0.95230(12) -0.1369(9) 0.0295(11) Uani 1 1 d . . .
H23 H 0.1786 0.9327 -0.2437 0.035 Uiso 1 1 calc R . .
C24 C 0.1597(3) 0.99315(12) -0.1947(9) 0.0357(12) Uani 1 1 d . . .
H24 H 0.1845 1.0016 -0.3382 0.043 Uiso 1 1 calc R . .
C25 C 0.1261(3) 1.02167(12) -0.0426(10) 0.0401(13) Uani 1 1 d . . .
H25 H 0.1264 1.0497 -0.0837 0.048 Uiso 1 1 calc R . .
C26 C 0.0923(3) 1.00960(13) 0.1664(10) 0.0427(14) Uani 1 1 d . . .
H26 H 0.0691 1.0293 0.2694 0.051 Uiso 1 1 calc R . .
C27 C 0.0915(3) 0.96864(12) 0.2304(9) 0.0355(13) Uani 1 1 d . . .
H27 H 0.0691 0.9605 0.3776 0.043 Uiso 1 1 calc R . .
S31 S -0.04495(8) 0.80970(3) -0.0678(2) 0.0355(3) Uani 1 1 d . . .
S32 S -0.08254(8) 0.82192(3) 0.2761(2) 0.0326(3) Uani 1 1 d . . .
N31 N -0.0537(2) 0.85613(9) -0.1589(7) 0.0230(9) Uani 1 1 d . . .
N32 N -0.0975(2) 0.86989(10) 0.2302(7) 0.0305(10) Uani 1 1 d . . .
C31 C -0.0813(3) 0.88248(12) 0.0142(9) 0.0280(11) Uani 1 1 d . . .
C32 C -0.0950(3) 0.92622(11) -0.0441(9) 0.0255(11) Uani 1 1 d . . .
C33 C -0.1373(3) 0.95109(12) 0.1136(9) 0.0306(11) Uani 1 1 d . . .
H33 H -0.1568 0.9401 0.2579 0.037 Uiso 1 1 calc R . .
C34 C -0.1510(3) 0.99145(12) 0.0621(10) 0.0379(13) Uani 1 1 d . . .
H34 H -0.1801 1.0082 0.1710 0.046 Uiso 1 1 calc R . .
C35 C -0.1230(3) 1.00773(13) -0.1462(10) 0.0410(14) Uani 1 1 d . . .
H35 H -0.1320 1.0357 -0.1809 0.049 Uiso 1 1 calc R . .
C36 C -0.0818(3) 0.98303(13) -0.3040(10) 0.0398(13) Uani 1 1 d . . .
H36 H -0.0630 0.9941 -0.4486 0.048 Uiso 1 1 calc R . .
C37 C -0.0674(3) 0.94256(12) -0.2559(9) 0.0308(12) Uani 1 1 d . . .
H37 H -0.0389 0.9259 -0.3663 0.037 Uiso 1 1 calc R . .
S11 S 0.36064(7) 0.80273(3) 0.1782(2) 0.0304(3) Uani 1 1 d . . .
S12 S 0.31731(7) 0.77993(3) -0.1402(2) 0.0311(3) Uani 1 1 d . . .
N11 N 0.4586(2) 0.80130(10) 0.1041(7) 0.0251(9) Uani 1 1 d . . .
N12 N 0.4102(2) 0.77378(10) -0.2532(7) 0.0288(10) Uani 1 1 d . . .
C11 C 0.4724(3) 0.78638(11) -0.1153(9) 0.0249(11) Uani 1 1 d . . .
C12 C 0.5596(3) 0.78234(11) -0.2013(9) 0.0247(11) Uani 1 1 d . . .
C13 C 0.5749(3) 0.76378(11) -0.4171(9) 0.0273(11) Uani 1 1 d . . .
H13 H 0.5295 0.7534 -0.5068 0.033 Uiso 1 1 calc R . .
C14 C 0.6553(3) 0.76041(12) -0.5009(9) 0.0350(13) Uani 1 1 d . . .
H14 H 0.6654 0.7472 -0.6464 0.042 Uiso 1 1 calc R . .
C15 C 0.7215(3) 0.77632(13) -0.3733(10) 0.0369(13) Uani 1 1 d . . .
H15 H 0.7769 0.7744 -0.4326 0.044 Uiso 1 1 calc R . .
C16 C 0.7066(3) 0.79513(13) -0.1575(10) 0.0375(13) Uani 1 1 d . . .
H16 H 0.7517 0.8061 -0.0691 0.045 Uiso 1 1 calc R . .
C17 C 0.6256(3) 0.79766(11) -0.0736(9) 0.0278(11) Uani 1 1 d . . .
H17 H 0.6154 0.8101 0.0741 0.033 Uiso 1 1 calc R . .
S41 S 0.30636(7) 0.86813(3) -0.3262(2) 0.0291(3) Uani 1 1 d . . .
S42 S 0.33413(7) 0.88890(3) 0.0117(2) 0.0307(3) Uani 1 1 d . . .
N41 N 0.4031(2) 0.87024(9) -0.4164(7) 0.0272(9) Uani 1 1 d . . .
N42 N 0.4332(2) 0.89416(9) -0.0391(7) 0.0276(9) Uani 1 1 d . . .
C41 C 0.4576(3) 0.88367(11) -0.2545(9) 0.0244(11) Uani 1 1 d . . .
C42 C 0.5478(3) 0.88751(12) -0.3140(9) 0.0242(10) Uani 1 1 d . . .
C43 C 0.5792(3) 0.87292(11) -0.5269(8) 0.0265(11) Uani 1 1 d . . .
H43 H 0.5427 0.8614 -0.6405 0.032 Uiso 1 1 calc R . .
C44 C 0.6642(3) 0.87539(12) -0.5702(9) 0.0313(11) Uani 1 1 d . . .
H44 H 0.6860 0.8652 -0.7138 0.038 Uiso 1 1 calc R . .
C45 C 0.7181(3) 0.89257(12) -0.4074(10) 0.0304(12) Uani 1 1 d . . .
H45 H 0.7763 0.8940 -0.4394 0.036 Uiso 1 1 calc R . .
C46 C 0.6870(3) 0.90769(13) -0.1985(10) 0.0343(12) Uani 1 1 d . . .
H46 H 0.7235 0.9196 -0.0863 0.041 Uiso 1 1 calc R . .
C47 C 0.6019(3) 0.90524(12) -0.1546(9) 0.0283(11) Uani 1 1 d . . .
H47 H 0.5804 0.9160 -0.0121 0.034 Uiso 1 1 calc R . .

loop_
_atom_site_aniso_label
_atom_site_aniso_U_11
_atom_site_aniso_U_22
_atom_site_aniso_U_33
_atom_site_aniso_U_23
_atom_site_aniso_U_13
_atom_site_aniso_U_12
S21 0.0324(7) 0.0259(6) 0.0368(9) -0.0003(5) 0.0078(7) 0.0022(5)
S22 0.0428(7) 0.0294(6) 0.0269(8) 0.0024(5) -0.0018(7) -0.0011(5)
N21 0.028(2) 0.0296(19) 0.027(3) -0.0014(17) 0.002(2) 0.0005(15)
N22 0.036(2) 0.0218(17) 0.020(3) -0.0008(15) -0.002(2) -0.0028(15)
C21 0.019(2) 0.029(2) 0.028(3) -0.0027(19) -0.003(2) 0.0007(17)
C22 0.020(2) 0.026(2) 0.025(3) -0.0050(19) -0.003(2) -0.0011(17)
C23 0.031(3) 0.034(2) 0.024(3) -0.002(2) 0.002(3) 0.0026(19)
C24 0.046(3) 0.034(3) 0.028(3) 0.006(2) 0.004(3) -0.004(2)
C25 0.058(3) 0.024(2) 0.038(4) 0.002(2) -0.003(3) -0.005(2)
C26 0.061(4) 0.029(3) 0.039(4) -0.008(2) 0.007(3) 0.004(2)
C27 0.051(3) 0.029(3) 0.027(3) -0.002(2) 0.009(3) -0.006(2)
S31 0.0438(8) 0.0300(6) 0.0326(9) -0.0025(5) 0.0001(7) 0.0009(5)
S32 0.0374(7) 0.0303(6) 0.0301(8) 0.0046(5) 0.0067(6) 0.0012(5)
N31 0.029(2) 0.0214(17) 0.018(2) -0.0008(15) -0.0009(19) -0.0020(14)
N32 0.030(2) 0.0297(19) 0.031(3) -0.0020(17) 0.010(2) 0.0008(16)
C31 0.025(2) 0.033(2) 0.026(3) 0.003(2) 0.004(2) -0.0019(19)
C32 0.023(2) 0.029(2) 0.025(3) -0.004(2) -0.005(2) -0.0034(18)
C33 0.034(3) 0.033(2) 0.025(3) -0.001(2) -0.003(3) -0.005(2)
C34 0.042(3) 0.031(3) 0.040(4) -0.008(2) 0.004(3) 0.007(2)
C35 0.054(3) 0.023(2) 0.046(4) 0.003(2) -0.002(3) 0.003(2)
C36 0.055(3) 0.034(3) 0.030(3) 0.009(2) 0.007(3) -0.002(2)
C37 0.039(3) 0.032(3) 0.022(3) 0.000(2) 0.007(3) 0.000(2)
S11 0.0309(7) 0.0388(6) 0.0214(8) -0.0009(5) 0.0019(6) -0.0021(5)
S12 0.0275(6) 0.0339(6) 0.0320(8) -0.0057(5) -0.0005(6) -0.0033(5)
N11 0.026(2) 0.0292(18) 0.020(2) 0.0030(16) 0.0010(19) 0.0011(15)
N12 0.028(2) 0.0278(19) 0.030(3) -0.0072(16) -0.001(2) 0.0027(16)
C11 0.032(3) 0.020(2) 0.023(3) 0.0010(19) 0.001(2) 0.0044(18)
C12 0.026(3) 0.021(2) 0.027(3) 0.0066(19) 0.001(2) 0.0041(18)
C13 0.032(3) 0.027(2) 0.024(3) 0.002(2) 0.000(3) 0.0020(19)
C14 0.044(3) 0.032(2) 0.029(3) 0.008(2) 0.009(3) 0.008(2)
C15 0.031(3) 0.034(3) 0.046(4) 0.016(2) 0.013(3) 0.008(2)
C16 0.032(3) 0.036(2) 0.045(4) 0.007(2) 0.000(3) 0.004(2)
C17 0.033(3) 0.030(2) 0.020(3) 0.0026(19) -0.001(2) 0.003(2)
S41 0.0272(6) 0.0353(6) 0.0249(8) -0.0003(5) -0.0028(6) -0.0002(5)
S42 0.0313(7) 0.0341(6) 0.0268(8) -0.0063(5) 0.0053(6) -0.0015(5)
N41 0.028(2) 0.0339(19) 0.020(2) 0.0008(16) -0.002(2) -0.0021(16)
N42 0.030(2) 0.0291(19) 0.024(3) -0.0054(16) -0.001(2) -0.0047(15)
C41 0.034(3) 0.017(2) 0.022(3) 0.0031(18) 0.002(2) 0.0001(18)
C42 0.026(2) 0.022(2) 0.024(3) 0.009(2) -0.003(2) 0.0016(18)
C43 0.031(3) 0.030(2) 0.019(3) -0.0004(18) -0.001(2) -0.0010(19)
C44 0.033(3) 0.036(2) 0.025(3) 0.007(2) 0.002(3) 0.001(2)
C45 0.027(3) 0.031(2) 0.033(3) 0.006(2) 0.001(3) -0.0075(19)
C46 0.029(3) 0.038(3) 0.035(4) 0.003(2) -0.004(3) -0.010(2)
C47 0.034(3) 0.029(2) 0.022(3) -0.0004(18) 0.003(3) -0.0025(19)

loop_
_atom_type_symbol
_atom_type_description
_atom_type_scat_dispersion_real
_atom_type_scat_dispersion_imag
_atom_type_scat_source
C C 0.0033 0.0016 'International Tables Vol C Tables 4.2.6.8 and 6.1.1.4'
H H 0.0000 0.0000 'International Tables Vol C Tables 4.2.6.8 and 6.1.1.4'
N N 0.0061 0.0033 'International Tables Vol C Tables 4.2.6.8 and 6.1.1.4'
S S 0.1246 0.1234 'International Tables Vol C Tables 4.2.6.8 and 6.1.1.4'

loop_
_geom_angle_atom_site_label_1
_geom_angle_atom_site_label_2
_geom_angle_atom_site_label_3
_geom_angle
_geom_angle_site_symmetry_1
_geom_angle_site_symmetry_3
_geom_angle_publ_flag
N21 S21 S22 94.65(14) . . ?
N22 S22 S21 94.99(15) . . ?
C21 N21 S21 113.5(3) . . ?
C21 N22 S22 114.5(3) . . ?
N22 C21 N21 122.4(4) . . ?
N22 C21 C22 119.4(4) . . ?
N21 C21 C22 118.2(4) . . ?
C23 C22 C27 119.6(4) . . ?
C23 C22 C21 122.3(4) . . ?
C27 C22 C21 118.1(4) . . ?
C24 C23 C22 120.4(4) . . ?
C23 C24 C25 119.8(5) . . ?
C26 C25 C24 120.2(4) . . ?
C25 C26 C27 120.8(4) . . ?
C22 C27 C26 119.2(5) . . ?
N31 S31 S32 95.44(14) . . ?
N32 S32 S31 94.50(16) . . ?
C31 N31 S31 112.9(3) . . ?
C31 N32 S32 115.2(3) . . ?
N32 C31 N31 121.9(4) . . ?
N32 C31 C32 118.7(4) . . ?
N31 C31 C32 119.4(4) . . ?
C33 C32 C37 119.2(4) . . ?
C33 C32 C31 119.6(4) . . ?
C37 C32 C31 121.2(4) . . ?
C34 C33 C32 120.4(5) . . ?
C33 C34 C35 120.4(4) . . ?
C34 C35 C36 119.3(4) . . ?
C37 C36 C35 121.2(5) . . ?
C36 C37 C32 119.5(4) . . ?
N11 S11 S12 94.83(15) . . ?
N12 S12 S11 94.91(15) . . ?
C11 N11 S11 113.9(3) . . ?
C11 N12 S12 114.1(3) . . ?
N12 C11 N11 122.1(4) . . ?
N12 C11 C12 118.6(4) . . ?
N11 C11 C12 119.2(4) . . ?
C17 C12 C13 119.5(4) . . ?
C17 C12 C11 120.9(4) . . ?
C13 C12 C11 119.7(4) . . ?
C14 C13 C12 120.3(5) . . ?
C13 C14 C15 120.1(5) . . ?
C14 C15 C16 119.9(5) . . ?
C17 C16 C15 119.3(5) . . ?
C12 C17 C16 120.9(5) . . ?
N41 S41 S42 94.30(15) . . ?
N42 S42 S41 94.48(16) . . ?
C41 N41 S41 114.4(3) . . ?
C41 N42 S42 115.0(3) . . ?
N42 C41 N41 121.8(4) . . ?
N42 C41 C42 118.1(4) . . ?
N41 C41 C42 120.0(4) . . ?
C47 C42 C43 119.2(4) . . ?
C47 C42 C41 119.6(4) . . ?
C43 C42 C41 121.2(4) . . ?
C44 C43 C42 119.2(5) . . ?
C43 C44 C45 121.0(5) . . ?
C46 C45 C44 119.9(4) . . ?
C45 C46 C47 119.2(5) . . ?
C42 C47 C46 121.4(5) . . ?

loop_
_geom_bond_atom_site_label_1
_geom_bond_atom_site_label_2
_geom_bond_distance
_geom_bond_site_symmetry_2
_geom_bond_publ_flag
S21 N21 1.646(3) . ?
S21 S22 2.0899(18) . ?
S22 N22 1.625(3) . ?
N21 C21 1.354(5) . ?
N22 C21 1.345(6) . ?
C21 C22 1.490(6) . ?
C22 C23 1.386(6) . ?
C22 C27 1.394(6) . ?
C23 C24 1.383(6) . ?
C24 C25 1.385(7) . ?
C25 C26 1.366(7) . ?
C26 C27 1.394(6) . ?
S31 N31 1.618(3) . ?
S31 S32 2.0880(19) . ?
S32 N32 1.615(3) . ?
N31 C31 1.384(6) . ?
N32 C31 1.324(6) . ?
C31 C32 1.491(5) . ?
C32 C33 1.390(6) . ?
C32 C37 1.392(6) . ?
C33 C34 1.376(6) . ?
C34 C35 1.377(7) . ?
C35 C36 1.379(7) . ?
C36 C37 1.377(6) . ?
S11 N11 1.623(4) . ?
S11 S12 2.0814(18) . ?
S12 N12 1.631(4) . ?
N11 C11 1.361(6) . ?
N12 C11 1.334(6) . ?
C11 C12 1.484(6) . ?
C12 C17 1.377(6) . ?
C12 C13 1.394(7) . ?
C13 C14 1.376(6) . ?
C14 C15 1.387(7) . ?
C15 C16 1.396(7) . ?
C16 C17 1.383(6) . ?
S41 N41 1.631(4) . ?
S41 S42 2.0899(18) . ?
S42 N42 1.620(4) . ?
N41 C41 1.344(6) . ?
N42 C41 1.333(6) . ?
C41 C42 1.486(6) . ?
C42 C47 1.384(6) . ?
C42 C43 1.398(7) . ?
C43 C44 1.384(6) . ?
C44 C45 1.386(6) . ?
C45 C46 1.383(7) . ?
C46 C47 1.385(6) . ?
